data_2237670
loop_
_publ_author_name
'Hao, Xiao-Dong'
'Xie, Cheng'
'Hao, Yun-Peng'
'Chang, Jun'
'Sun, Xun'

_publ_section_title
;
 (3<i>R</i>,4<i>S</i>)-1-(4-Methoxyphenyl)-2-oxo-4-(3-vinylphenyl)azetidin-3-yl
 acetate
;
_journal_coeditor_code MW2104
_journal_issue 4
_journal_name_full 'Acta Crystallographica Section E'
_journal_page_first o601
_journal_paper_doi 10.1107/S1600536813007897
_journal_volume 69
_journal_year 2013
_chemical_formula_iupac 'C20 H19 N O4'
_chemical_formula_moiety 'C20 H19 N O4'
_chemical_formula_sum 'C20 H19 N O4'
_chemical_formula_weight 337.36
_chemical_name_systematic '(3<i>R</i>,4<i>S</i>)-1-(4-Methoxyphenyl)-2-oxo-4-(3-vinylphenyl)azetidin-3-yl acetate'
_space_group_IT_number 5
_symmetry_cell_setting monoclinic
_symmetry_space_group_name_Hall 'C 2y'
_symmetry_space_group_name_H-M 'C 1 2 1'
_atom_sites_solution_hydrogens geom
_atom_sites_solution_primary direct
_atom_sites_solution_secondary difmap
_audit_creation_method SHELXL-97
_cell_angle_alpha 90.00
_cell_angle_beta 124.3090(10)
_cell_angle_gamma 90.00
_cell_formula_units_Z 4
_cell_length_a 20.7448(4)
_cell_length_b 6.39300(10)
_cell_length_c 15.7434(3)
_cell_measurement_reflns_used 4349
_cell_measurement_temperature 124(2)
_cell_measurement_theta_max 65.96
_cell_measurement_theta_min 3.40
_cell_volume 1724.64(6)
_computing_cell_refinement 'SAINT (Bruker, 2010)'
_computing_data_collection 'APEX2 (Bruker, 2010)'
_computing_data_reduction 'SAINT (Bruker, 2010)'
_computing_molecular_graphics 'SHELXTL (Sheldrick, 2008)'
_computing_publication_material 'SHELXTL (Sheldrick, 2008)'
_computing_structure_refinement 'SHELXL97 (Sheldrick, 2008)'
_computing_structure_solution 'SHELXS97 (Sheldrick, 2008)'
_diffrn_ambient_temperature 124(2)
_diffrn_measured_fraction_theta_full 0.987
_diffrn_measured_fraction_theta_max 0.987
_diffrn_measurement_device_type 'Bruker APEXII CCD'
_diffrn_measurement_method '\f and \w scans'
_diffrn_radiation_monochromator graphite
_diffrn_radiation_source 'fine-focus sealed tube'
_diffrn_radiation_type CuK\a
_diffrn_radiation_wavelength 1.54178
_diffrn_reflns_av_R_equivalents 0.0244
_diffrn_reflns_av_sigmaI/netI 0.0280
_diffrn_reflns_limit_h_max 24
_diffrn_reflns_limit_h_min -24
_diffrn_reflns_limit_k_max 6
_diffrn_reflns_limit_k_min -7
_diffrn_reflns_limit_l_max 18
_diffrn_reflns_limit_l_min -18
_diffrn_reflns_number 6072
_diffrn_reflns_theta_full 66.25
_diffrn_reflns_theta_max 66.25
_diffrn_reflns_theta_min 3.40
_exptl_absorpt_coefficient_mu 0.742
_exptl_absorpt_correction_T_max 0.9228
_exptl_absorpt_correction_T_min 0.8658
_exptl_absorpt_correction_type multi-scan
_exptl_absorpt_process_details '(SADABS; Bruker, 2010)'
_exptl_crystal_colour colourless
_exptl_crystal_density_diffrn 1.299
_exptl_crystal_density_method 'not measured'
_exptl_crystal_description Block
_exptl_crystal_F_000 712
_exptl_crystal_size_max 0.20
_exptl_crystal_size_mid 0.18
_exptl_crystal_size_min 0.11
_refine_diff_density_max 0.182
_refine_diff_density_min -0.147
_refine_ls_abs_structure_details 'Flack (1983), 730 Friedel pairs'
_refine_ls_abs_structure_Flack 0.01(15)
_refine_ls_extinction_method none
_refine_ls_goodness_of_fit_ref 1.055
_refine_ls_hydrogen_treatment constr
_refine_ls_matrix_type full
_refine_ls_number_parameters 228
_refine_ls_number_reflns 2374
_refine_ls_number_restraints 1
_refine_ls_restrained_S_all 1.055
_refine_ls_R_factor_all 0.0260
_refine_ls_R_factor_gt 0.0255
_refine_ls_shift/su_max 0.024
_refine_ls_shift/su_mean 0.001
_refine_ls_structure_factor_coef Fsqd
_refine_ls_weighting_details 'calc w=1/[\s^2^(Fo^2^)+(0.0432P)^2^+0.3527P] where P=(Fo^2^+2Fc^2^)/3'
_refine_ls_weighting_scheme calc
_refine_ls_wR_factor_gt 0.0688
_refine_ls_wR_factor_ref 0.0693
_reflns_number_gt 2330
_reflns_number_total 2374
_reflns_threshold_expression I>2sigma(I)
_cod_data_source_file mw2104.cif
_cod_data_source_block I
_cod_original_cell_volume 1724.64(5)
_cod_original_sg_symbol_H-M 'C 2'
_cod_database_code 2237670
_cod_database_fobs_code 2237670

loop_
_symmetry_equiv_pos_as_xyz
'x, y, z'
'-x, y, -z'
'x+1/2, y+1/2, z'
'-x+1/2, y+1/2, -z'

loop_
_atom_site_type_symbol
_atom_site_label
_atom_site_fract_x
_atom_site_fract_y
_atom_site_fract_z
_atom_site_U_iso_or_equiv
_atom_site_adp_type
_atom_site_calc_flag
_atom_site_refinement_flags
_atom_site_occupancy
_atom_site_symmetry_multiplicity
N N1 0.01643(6) 0.3030(2) 0.64077(8) 0.0200(3) Uani d . 1 1
O O1 -0.02784(6) 0.65258(18) 0.59931(8) 0.0270(2) Uani d . 1 1
O O2 -0.06828(5) 0.45389(17) 0.74357(7) 0.0222(2) Uani d . 1 1
O O3 -0.15201(7) 0.2201(2) 0.73583(9) 0.0383(3) Uani d . 1 1
O O4 0.26072(6) 0.13686(18) 0.59965(8) 0.0273(2) Uani d . 1 1
C C1 -0.02761(7) 0.4753(3) 0.62602(10) 0.0211(3) Uani d . 1 1
C C2 -0.07416(7) 0.3539(2) 0.65865(10) 0.0211(3) Uani d . 1 1
H H2 -0.1292 0.3251 0.6003 0.025 Uiso calc R 1 1
C C3 -0.01748(7) 0.1671(2) 0.68246(10) 0.0207(3) Uani d . 1 1
H H3 -0.0451 0.0426 0.6380 0.025 Uiso calc R 1 1
C C4 0.03811(7) 0.1098(2) 0.79424(10) 0.0211(3) Uani d . 1 1
C C5 0.02826(8) -0.0778(3) 0.82961(12) 0.0296(3) Uani d . 1 1
H H5 -0.0121 -0.1714 0.7832 0.035 Uiso calc R 1 1
C C6 0.07760(9) -0.1290(3) 0.93339(12) 0.0390(4) Uani d . 1 1
H H6 0.0704 -0.2572 0.9576 0.047 Uiso calc R 1 1
C C7 0.13680(9) 0.0046(3) 1.00140(12) 0.0360(4) Uani d . 1 1
H H7 0.1695 -0.0314 1.0722 0.043 Uiso calc R 1 1
C C8 0.14908(8) 0.1925(3) 0.96712(11) 0.0269(3) Uani d . 1 1
C C9 0.09860(8) 0.2431(3) 0.86306(11) 0.0229(3) Uani d . 1 1
H H9 0.1057 0.3711 0.8387 0.028 Uiso calc R 1 1
C C10 0.21420(9) 0.3354(3) 1.03509(12) 0.0332(4) Uani d . 1 1
H H10 0.2162 0.4619 1.0050 0.040 Uiso calc R 1 1
C C11 0.26974(10) 0.3070(4) 1.13267(14) 0.0499(5) Uani d . 1 1
H H11A 0.2706 0.1832 1.1667 0.060 Uiso calc R 1 1
H H11B 0.3090 0.4102 1.1692 0.060 Uiso calc R 1 1
C C12 -0.11309(8) 0.3737(3) 0.77324(12) 0.0272(3) Uani d . 1 1
C C13 -0.10664(12) 0.5031(4) 0.85648(14) 0.0436(5) Uani d . 1 1
H H13A -0.1589 0.5291 0.8408 0.065 Uiso calc R 1 1
H H13B -0.0816 0.6367 0.8613 0.065 Uiso calc R 1 1
H H13C -0.0752 0.4286 0.9221 0.065 Uiso calc R 1 1
C C14 0.07884(7) 0.2651(2) 0.63024(9) 0.0191(3) Uani d . 1 1
C C15 0.09304(7) 0.0624(2) 0.61245(10) 0.0224(3) Uani d . 1 1
H H15 0.0609 -0.0497 0.6071 0.027 Uiso calc R 1 1
C C16 0.15445(8) 0.0252(2) 0.60258(11) 0.0244(3) Uani d . 1 1
H H16 0.1643 -0.1127 0.5902 0.029 Uiso calc R 1 1
C C17 0.20168(8) 0.1904(2) 0.61088(10) 0.0210(3) Uani d . 1 1
C C18 0.18780(8) 0.3919(3) 0.62910(11) 0.0239(3) Uani d . 1 1
H H18 0.2203 0.5038 0.6353 0.029 Uiso calc R 1 1
C C19 0.12576(8) 0.4292(3) 0.63829(10) 0.0236(3) Uani d . 1 1
H H19 0.1156 0.5673 0.6501 0.028 Uiso calc R 1 1
C C20 0.30559(8) 0.3045(3) 0.59786(13) 0.0295(3) Uani d . 1 1
H H20A 0.2707 0.4030 0.5431 0.044 Uiso calc R 1 1
H H20B 0.3433 0.2482 0.5850 0.044 Uiso calc R 1 1
H H20C 0.3335 0.3771 0.6642 0.044 Uiso calc R 1 1

loop_
_atom_site_aniso_label
_atom_site_aniso_U_11
_atom_site_aniso_U_22
_atom_site_aniso_U_33
_atom_site_aniso_U_12
_atom_site_aniso_U_13
_atom_site_aniso_U_23
N1 0.0204(5) 0.0178(6) 0.0214(5) -0.0002(5) 0.0116(4) 0.0004(5)
O1 0.0313(5) 0.0195(6) 0.0351(5) 0.0038(4) 0.0218(5) 0.0041(5)
O2 0.0229(4) 0.0220(6) 0.0253(5) -0.0024(4) 0.0159(4) -0.0037(4)
O3 0.0451(6) 0.0320(7) 0.0505(7) -0.0147(6) 0.0347(6) -0.0096(6)
O4 0.0284(5) 0.0215(6) 0.0406(5) -0.0004(4) 0.0247(4) -0.0021(5)
C1 0.0200(6) 0.0215(8) 0.0202(6) 0.0002(5) 0.0105(5) -0.0017(6)
C2 0.0210(6) 0.0212(8) 0.0206(6) 0.0000(6) 0.0116(5) -0.0020(6)
C3 0.0210(6) 0.0193(8) 0.0238(6) -0.0015(5) 0.0138(5) -0.0010(6)
C4 0.0207(6) 0.0206(8) 0.0245(7) 0.0014(5) 0.0143(5) 0.0010(6)
C5 0.0266(7) 0.0272(9) 0.0322(7) -0.0042(6) 0.0149(6) 0.0028(7)
C6 0.0380(8) 0.0379(11) 0.0357(8) -0.0049(8) 0.0176(7) 0.0149(9)
C7 0.0289(8) 0.0483(12) 0.0268(7) 0.0004(7) 0.0133(6) 0.0107(8)
C8 0.0217(7) 0.0350(10) 0.0245(7) 0.0005(6) 0.0133(6) 0.0001(7)
C9 0.0230(6) 0.0228(8) 0.0260(7) 0.0000(6) 0.0156(6) 0.0013(6)
C10 0.0278(7) 0.0408(11) 0.0300(7) -0.0045(7) 0.0157(6) -0.0031(8)
C11 0.0360(9) 0.0674(15) 0.0308(8) -0.0154(9) 0.0094(7) -0.0001(10)
C12 0.0281(7) 0.0256(9) 0.0331(7) -0.0024(7) 0.0204(6) -0.0017(7)
C13 0.0543(10) 0.0499(13) 0.0450(9) -0.0151(9) 0.0392(9) -0.0142(9)
C14 0.0195(6) 0.0203(8) 0.0170(6) 0.0018(5) 0.0099(5) 0.0019(6)
C15 0.0236(6) 0.0186(8) 0.0251(7) -0.0012(6) 0.0138(6) 0.0021(6)
C16 0.0281(7) 0.0167(8) 0.0308(7) 0.0020(6) 0.0180(6) -0.0006(6)
C17 0.0201(6) 0.0219(8) 0.0215(6) 0.0016(5) 0.0119(5) 0.0008(6)
C18 0.0230(6) 0.0198(8) 0.0295(7) -0.0030(6) 0.0153(6) -0.0013(7)
C19 0.0244(6) 0.0178(8) 0.0282(7) 0.0004(6) 0.0147(6) -0.0037(6)
C20 0.0267(7) 0.0256(8) 0.0433(8) 0.0009(6) 0.0240(7) 0.0048(7)

loop_
_atom_type_symbol
_atom_type_description
_atom_type_scat_dispersion_real
_atom_type_scat_dispersion_imag
_atom_type_scat_source
C C 0.0181 0.0091 'International Tables Vol C Tables 4.2.6.8 and 6.1.1.4'
H H 0.0000 0.0000 'International Tables Vol C Tables 4.2.6.8 and 6.1.1.4'
N N 0.0311 0.0180 'International Tables Vol C Tables 4.2.6.8 and 6.1.1.4'
O O 0.0492 0.0322 'International Tables Vol C Tables 4.2.6.8 and 6.1.1.4'

loop_
_geom_angle_atom_site_label_1
_geom_angle_atom_site_label_2
_geom_angle_atom_site_label_3
_geom_angle
C1 N1 C14 133.38(13)
C1 N1 C3 96.24(11)
C14 N1 C3 130.15(13)
C12 O2 C2 116.20(12)
C17 O4 C20 116.91(12)
O1 C1 N1 133.42(13)
O1 C1 C2 135.29(13)
N1 C1 C2 91.28(12)
O2 C2 C1 110.50(12)
O2 C2 C3 117.53(11)
C1 C2 C3 86.35(10)
O2 C2 H2 113.2
C1 C2 H2 113.2
C3 C2 H2 113.2
N1 C3 C4 114.66(11)
N1 C3 C2 85.81(11)
C4 C3 C2 116.23(12)
N1 C3 H3 112.5
C4 C3 H3 112.5
C2 C3 H3 112.5
C5 C4 C9 119.27(13)
C5 C4 C3 119.38(13)
C9 C4 C3 121.34(14)
C4 C5 C6 119.86(15)
C4 C5 H5 120.1
C6 C5 H5 120.1
C7 C6 C5 120.61(16)
C7 C6 H6 119.7
C5 C6 H6 119.7
C6 C7 C8 120.59(14)
C6 C7 H7 119.7
C8 C7 H7 119.7
C9 C8 C7 118.18(14)
C9 C8 C10 118.85(15)
C7 C8 C10 122.94(14)
C4 C9 C8 121.45(15)
C4 C9 H9 119.3
C8 C9 H9 119.3
C11 C10 C8 127.16(19)
C11 C10 H10 116.4
C8 C10 H10 116.4
C10 C11 H11A 120.0
C10 C11 H11B 120.0
H11A C11 H11B 120.0
O3 C12 O2 123.08(14)
O3 C12 C13 126.19(15)
O2 C12 C13 110.73(14)
C12 C13 H13A 109.5
C12 C13 H13B 109.5
H13A C13 H13B 109.5
C12 C13 H13C 109.5
H13A C13 H13C 109.5
H13B C13 H13C 109.5
C19 C14 C15 120.34(12)
C19 C14 N1 120.06(14)
C15 C14 N1 119.60(13)
C16 C15 C14 119.60(14)
C16 C15 H15 120.2
C14 C15 H15 120.2
C15 C16 C17 119.98(14)
C15 C16 H16 120.0
C17 C16 H16 120.0
O4 C17 C18 124.20(13)
O4 C17 C16 115.37(13)
C18 C17 C16 120.42(13)
C17 C18 C19 119.50(14)
C17 C18 H18 120.2
C19 C18 H18 120.2
C14 C19 C18 120.15(15)
C14 C19 H19 119.9
C18 C19 H19 119.9
O4 C20 H20A 109.5
O4 C20 H20B 109.5
H20A C20 H20B 109.5
O4 C20 H20C 109.5
H20A C20 H20C 109.5
H20B C20 H20C 109.5

loop_
_geom_bond_atom_site_label_1
_geom_bond_atom_site_label_2
_geom_bond_distance
N1 C1 1.365(2)
N1 C14 1.4157(17)
N1 C3 1.4834(18)
O1 C1 1.208(2)
O2 C12 1.3547(18)
O2 C2 1.4237(17)
O3 C12 1.194(2)
O4 C17 1.3760(16)
O4 C20 1.4300(19)
C1 C2 1.535(2)
C2 C3 1.566(2)
C2 H2 1.0000
C3 C4 1.5077(19)
C3 H3 1.0000
C4 C5 1.385(2)
C4 C9 1.393(2)
C5 C6 1.392(2)
C5 H5 0.9500
C6 C7 1.379(3)
C6 H6 0.9500
C7 C8 1.398(3)
C7 H7 0.9500
C8 C9 1.397(2)
C8 C10 1.475(2)
C9 H9 0.9500
C10 C11 1.313(2)
C10 H10 0.9500
C11 H11A 0.9500
C11 H11B 0.9500
C12 C13 1.491(2)
C13 H13A 0.9800
C13 H13B 0.9800
C13 H13C 0.9800
C14 C19 1.387(2)
C14 C15 1.392(2)
C15 C16 1.388(2)
C15 H15 0.9500
C16 C17 1.396(2)
C16 H16 0.9500
C17 C18 1.385(2)
C18 C19 1.394(2)
C18 H18 0.9500
C19 H19 0.9500
C20 H20A 0.9800
C20 H20B 0.9800
C20 H20C 0.9800

loop_
_geom_torsion_atom_site_label_1
_geom_torsion_atom_site_label_2
_geom_torsion_atom_site_label_3
_geom_torsion_atom_site_label_4
_geom_torsion
C14 N1 C1 O1 -0.2(3)
C3 N1 C1 O1 174.55(16)
C14 N1 C1 C2 -179.17(13)
C3 N1 C1 C2 -4.44(11)
C12 O2 C2 C1 173.69(12)
C12 O2 C2 C3 -89.52(15)
O1 C1 C2 O2 -56.7(2)
N1 C1 C2 O2 122.26(11)
O1 C1 C2 C3 -174.77(17)
N1 C1 C2 C3 4.19(10)
C1 N1 C3 C4 -112.63(13)
C14 N1 C3 C4 62.36(19)
C1 N1 C3 C2 4.37(11)
C14 N1 C3 C2 179.35(13)
O2 C2 C3 N1 -115.12(12)
C1 C2 C3 N1 -3.86(10)
O2 C2 C3 C4 0.37(19)
C1 C2 C3 C4 111.62(13)
N1 C3 C4 C5 -151.25(14)
C2 C3 C4 C5 110.90(16)
N1 C3 C4 C9 29.63(19)
C2 C3 C4 C9 -68.22(17)
C9 C4 C5 C6 1.4(2)
C3 C4 C5 C6 -177.79(14)
C4 C5 C6 C7 -0.6(3)
C5 C6 C7 C8 -0.9(3)
C6 C7 C8 C9 1.7(2)
C6 C7 C8 C10 -176.31(17)
C5 C4 C9 C8 -0.6(2)
C3 C4 C9 C8 178.51(13)
C7 C8 C9 C4 -0.9(2)
C10 C8 C9 C4 177.16(14)
C9 C8 C10 C11 -175.47(18)
C7 C8 C10 C11 2.5(3)
C2 O2 C12 O3 4.6(2)
C2 O2 C12 C13 -175.14(14)
C1 N1 C14 C19 24.9(2)
C3 N1 C14 C19 -148.25(14)
C1 N1 C14 C15 -155.51(14)
C3 N1 C14 C15 31.4(2)
C19 C14 C15 C16 -0.1(2)
N1 C14 C15 C16 -179.71(12)
C14 C15 C16 C17 0.2(2)
C20 O4 C17 C18 -5.7(2)
C20 O4 C17 C16 174.20(12)
C15 C16 C17 O4 -179.83(12)
C15 C16 C17 C18 0.1(2)
O4 C17 C18 C19 179.39(12)
C16 C17 C18 C19 -0.5(2)
C15 C14 C19 C18 -0.3(2)
N1 C14 C19 C18 179.28(12)
C17 C18 C19 C14 0.6(2)

loop_
_cod_related_entry_id
_cod_related_entry_database
_cod_related_entry_code
1 ChemSpider 17266687
